data_7006592
loop_
_publ_author_name
'Pugh, David'
'Wright, Joseph A.'
'Freeman, Sandra'
'Danopoulos, Andreas A.'

_publ_section_title
;
 'Pincer' dicarbene complexes of some early transition metals and
 uranium.
;
_journal_issue 6
_journal_name_full 'Dalton transactions (Cambridge, England : 2003)'
_journal_page_first 775
_journal_page_last 782
_journal_paper_doi 10.1039/b512133g
_journal_year 2006
_chemical_formula_moiety 'C39 H49 Cl2 N5 O V, 2(C4 H8 O)'
_chemical_formula_sum 'C47 H65 Cl2 N5 O3 V'
_chemical_formula_weight 869.88
_chemical_name_systematic
;
?
;
_space_group_IT_number 33
_symmetry_cell_setting orthorhombic
_symmetry_space_group_name_Hall 'P 2c -2n'
_symmetry_space_group_name_H-M 'P n a 21'
_atom_sites_solution_hydrogens geom
_atom_sites_solution_primary direct
_atom_sites_solution_secondary difmap
_audit_creation_method SHELXL-97
_cell_angle_alpha 90.00
_cell_angle_beta 90.00
_cell_angle_gamma 90.00
_cell_formula_units_Z 4
_cell_length_a 10.306(3)
_cell_length_b 32.019(11)
_cell_length_c 13.807(5)
_cell_measurement_reflns_used 33852
_cell_measurement_temperature 120(2)
_cell_measurement_theta_max 24.11
_cell_measurement_theta_min 2.91
_cell_volume 4556(3)
_computing_cell_refinement 'DENZO and COLLECT'
_computing_data_collection
;
DENZO (Otwinowski & Minor, 1997)
COLLECT (Hooft, 1998)
;
_computing_data_reduction 'DENZO and COLLECT'
_computing_molecular_graphics 'ORTEP-3 (Farrugia, 1997)'
_computing_publication_material
;
PLATON (Spek, 2003)
ENCIFER (Allen, 2004)
;
_computing_structure_refinement 'SHELXL-97 (Sheldrick, 1997)'
_computing_structure_solution 'SHELXS-97 (Sheldrick, 1997)'
_diffrn_ambient_temperature 120(2)
_diffrn_detector_area_resol_mean 9.091
_diffrn_measured_fraction_theta_full 0.958
_diffrn_measured_fraction_theta_max 0.958
_diffrn_measurement_device_type 'Bruker-Nonius KappaCCD area detector'
_diffrn_measurement_method 'Phi and Omega scans to fill asymmetric unit'
_diffrn_radiation_monochromator graphite
_diffrn_radiation_source 'Bruker-Nonius FR591 rotating anode'
_diffrn_radiation_type MoK\a
_diffrn_radiation_wavelength 0.71073
_diffrn_reflns_av_R_equivalents 0.1892
_diffrn_reflns_av_sigmaI/netI 0.2288
_diffrn_reflns_limit_h_max 11
_diffrn_reflns_limit_h_min -11
_diffrn_reflns_limit_k_max 36
_diffrn_reflns_limit_k_min -36
_diffrn_reflns_limit_l_max 15
_diffrn_reflns_limit_l_min -14
_diffrn_reflns_number 21996
_diffrn_reflns_theta_full 24.20
_diffrn_reflns_theta_max 24.20
_diffrn_reflns_theta_min 3.21
_diffrn_standards_number 0
_exptl_absorpt_coefficient_mu 0.380
_exptl_absorpt_correction_T_max 0.988
_exptl_absorpt_correction_T_min 0.955
_exptl_absorpt_correction_type multi-scan
_exptl_absorpt_process_details 'Sortav (Blessing, 1997)'
_exptl_crystal_colour 'blue green'
_exptl_crystal_density_diffrn 1.268
_exptl_crystal_density_method 'not measured'
_exptl_crystal_description plate
_exptl_crystal_F_000 1852
_exptl_crystal_size_max 0.22
_exptl_crystal_size_mid 0.10
_exptl_crystal_size_min 0.02
_refine_diff_density_max 0.301
_refine_diff_density_min -0.325
_refine_diff_density_rms 0.064
_refine_ls_abs_structure_details 'Flack H D (1983), Acta Cryst. A39, 876-881, 2774 Friedel pairs'
_refine_ls_abs_structure_Flack 0.04(5)
_refine_ls_extinction_method none
_refine_ls_goodness_of_fit_ref 0.923
_refine_ls_hydrogen_treatment constr
_refine_ls_matrix_type full
_refine_ls_number_parameters 531
_refine_ls_number_reflns 6436
_refine_ls_number_restraints 1
_refine_ls_restrained_S_all 0.923
_refine_ls_R_factor_all 0.1917
_refine_ls_R_factor_gt 0.0656
_refine_ls_shift/su_max 0.000
_refine_ls_shift/su_mean 0.000
_refine_ls_structure_factor_coef Fsqd
_refine_ls_weighting_details 'calc w=1/[\s^2^(Fo^2^)+(0.0285P)^2^+0.0000P] where P=(Fo^2^+2Fc^2^)/3'
_refine_ls_weighting_scheme calc
_refine_ls_wR_factor_gt 0.0915
_refine_ls_wR_factor_ref 0.1215
_reflns_number_gt 3002
_reflns_number_total 6436
_reflns_threshold_expression >2sigma(I)
_cod_data_source_file b512133g.txt
_cod_data_source_block 1a
_cod_database_code 7006592

loop_
_symmetry_equiv_pos_as_xyz
'x, y, z'
'-x, -y, z+1/2'
'x+1/2, -y+1/2, z'
'-x+1/2, y+1/2, z+1/2'

loop_
_atom_site_label
_atom_site_type_symbol
_atom_site_fract_x
_atom_site_fract_y
_atom_site_fract_z
_atom_site_U_iso_or_equiv
_atom_site_adp_type
_atom_site_occupancy
_atom_site_symmetry_multiplicity
_atom_site_calc_flag
_atom_site_refinement_flags
_atom_site_disorder_assembly
_atom_site_disorder_group
C1 C 0.7959(8) 0.1638(3) 0.5064(6) 0.045(2) Uani 1 1 d . . .
H1A H 0.8401 0.1598 0.4434 0.054 Uiso 1 1 calc R . .
H1B H 0.8627 0.1660 0.5576 0.054 Uiso 1 1 calc R . .
C2 C 0.7156(10) 0.2020(3) 0.5040(9) 0.082(4) Uani 1 1 d . . .
H2A H 0.7158 0.2143 0.4382 0.099 Uiso 1 1 calc R . .
H2B H 0.7497 0.2230 0.5501 0.099 Uiso 1 1 calc R . .
C3 C 0.5828(10) 0.1893(3) 0.5317(10) 0.095(5) Uani 1 1 d . . .
H3A H 0.5644 0.1972 0.5997 0.114 Uiso 1 1 calc R . .
H3B H 0.5178 0.2028 0.4892 0.114 Uiso 1 1 calc R . .
C4 C 0.5792(8) 0.1440(3) 0.5201(7) 0.049(3) Uani 1 1 d . . .
H4A H 0.5260 0.1312 0.5719 0.059 Uiso 1 1 calc R . .
H4B H 0.5408 0.1365 0.4567 0.059 Uiso 1 1 calc R . .
C5 C 0.9230(8) 0.0012(3) 0.6687(6) 0.035(2) Uani 1 1 d . . .
C6 C 0.9123(8) 0.0760(3) 0.6811(6) 0.030(2) Uani 1 1 d . . .
C7 C 1.0424(8) 0.0819(3) 0.8153(6) 0.037(2) Uani 1 1 d . . .
H7 H 1.0876 0.0944 0.8678 0.045 Uiso 1 1 calc R . .
C8 C 1.0388(8) 0.0418(3) 0.7940(6) 0.038(2) Uani 1 1 d . . .
H8 H 1.0814 0.0200 0.8280 0.046 Uiso 1 1 calc R . .
C9 C 0.9546(9) 0.1469(3) 0.7434(6) 0.037(2) Uani 1 1 d . . .
C10 C 1.0492(8) 0.1692(3) 0.6975(6) 0.040(2) Uani 1 1 d . . .
C11 C 1.0394(9) 0.2129(3) 0.6970(6) 0.047(3) Uani 1 1 d . . .
H11 H 1.1046 0.2291 0.6662 0.056 Uiso 1 1 calc R . .
C12 C 0.9356(10) 0.2324(3) 0.7407(7) 0.055(3) Uani 1 1 d . . .
H12 H 0.9293 0.2620 0.7407 0.067 Uiso 1 1 calc R . .
C13 C 0.8391(10) 0.2081(4) 0.7853(7) 0.058(3) Uani 1 1 d . . .
H13 H 0.7666 0.2213 0.8148 0.069 Uiso 1 1 calc R . .
C14 C 0.8492(8) 0.1656(3) 0.7866(6) 0.041(2) Uani 1 1 d . . .
C15 C 0.7471(9) 0.1392(3) 0.8393(6) 0.047(3) Uani 1 1 d . . .
H15 H 0.7506 0.1103 0.8120 0.057 Uiso 1 1 calc R . .
C16 C 0.7820(10) 0.1367(3) 0.9459(7) 0.073(3) Uani 1 1 d . . .
H16A H 0.8670 0.1234 0.9531 0.109 Uiso 1 1 calc R . .
H16B H 0.7163 0.1203 0.9802 0.109 Uiso 1 1 calc R . .
H16C H 0.7851 0.1650 0.9732 0.109 Uiso 1 1 calc R . .
C17 C 0.6072(9) 0.1556(3) 0.8273(7) 0.075(3) Uani 1 1 d . . .
H17A H 0.6017 0.1842 0.8526 0.112 Uiso 1 1 calc R . .
H17B H 0.5473 0.1376 0.8633 0.112 Uiso 1 1 calc R . .
H17C H 0.5836 0.1555 0.7586 0.112 Uiso 1 1 calc R . .
C18 C 1.1676(9) 0.1489(3) 0.6497(7) 0.053(3) Uani 1 1 d . . .
H18 H 1.1462 0.1188 0.6389 0.063 Uiso 1 1 calc R . .
C19 C 1.2845(9) 0.1505(3) 0.7188(7) 0.075(3) Uani 1 1 d . . .
H19A H 1.3555 0.1337 0.6922 0.113 Uiso 1 1 calc R . .
H19B H 1.2593 0.1394 0.7821 0.113 Uiso 1 1 calc R . .
H19C H 1.3132 0.1795 0.7261 0.113 Uiso 1 1 calc R . .
C20 C 1.2012(9) 0.1676(3) 0.5521(8) 0.071(3) Uani 1 1 d . . .
H20A H 1.1259 0.1655 0.5090 0.107 Uiso 1 1 calc R . .
H20B H 1.2743 0.1523 0.5238 0.107 Uiso 1 1 calc R . .
H20C H 1.2250 0.1970 0.5604 0.107 Uiso 1 1 calc R . .
C21 C 0.9654(8) -0.0386(3) 0.6935(6) 0.038(2) Uani 1 1 d . . .
H21 H 1.0248 -0.0426 0.7453 0.046 Uiso 1 1 calc R . .
C22 C 0.9192(7) -0.0720(3) 0.6409(6) 0.039(2) Uani 1 1 d . . .
H22 H 0.9474 -0.0993 0.6572 0.046 Uiso 1 1 calc R . .
C23 C 0.8331(6) -0.0669(3) 0.5653(7) 0.040(2) Uani 1 1 d . . .
H23 H 0.8011 -0.0899 0.5290 0.048 Uiso 1 1 calc R . .
C24 C 0.7964(7) -0.0267(3) 0.5455(6) 0.032(2) Uani 1 1 d . . .
C25 C 0.6667(7) 0.0260(3) 0.4659(6) 0.030(2) Uani 1 1 d . . .
C26 C 0.5617(8) -0.0184(3) 0.3613(7) 0.042(2) Uani 1 1 d . . .
H26 H 0.5032 -0.0279 0.3129 0.051 Uiso 1 1 calc R . .
C27 C 0.6453(8) -0.0421(3) 0.4106(7) 0.041(2) Uani 1 1 d . . .
H27 H 0.6595 -0.0713 0.4039 0.049 Uiso 1 1 calc R . .
C28 C 0.4900(8) 0.0555(3) 0.3648(6) 0.034(2) Uani 1 1 d . . .
C29 C 0.3652(7) 0.0577(3) 0.4028(6) 0.036(2) Uani 1 1 d . . .
C30 C 0.2851(9) 0.0896(3) 0.3726(7) 0.047(3) Uani 1 1 d . . .
H30 H 0.2000 0.0919 0.3986 0.056 Uiso 1 1 calc R . .
C31 C 0.3269(8) 0.1183(3) 0.3052(7) 0.048(3) Uani 1 1 d . . .
H31 H 0.2703 0.1400 0.2850 0.058 Uiso 1 1 calc R . .
C32 C 0.4481(8) 0.1159(3) 0.2674(6) 0.046(3) Uani 1 1 d . . .
H32 H 0.4756 0.1362 0.2216 0.055 Uiso 1 1 calc R . .
C33 C 0.5323(8) 0.0844(3) 0.2946(7) 0.042(2) Uani 1 1 d . . .
C34 C 0.6599(8) 0.0787(3) 0.2443(6) 0.049(3) Uani 1 1 d . . .
H34 H 0.7157 0.0602 0.2851 0.059 Uiso 1 1 calc R . .
C35 C 0.6384(10) 0.0573(3) 0.1463(7) 0.079(4) Uani 1 1 d . . .
H35A H 0.6084 0.0287 0.1568 0.118 Uiso 1 1 calc R . .
H35B H 0.7202 0.0569 0.1101 0.118 Uiso 1 1 calc R . .
H35C H 0.5730 0.0728 0.1093 0.118 Uiso 1 1 calc R . .
C36 C 0.7298(9) 0.1191(3) 0.2292(7) 0.067(3) Uani 1 1 d . . .
H36A H 0.6808 0.1365 0.1836 0.100 Uiso 1 1 calc R . .
H36B H 0.8164 0.1136 0.2028 0.100 Uiso 1 1 calc R . .
H36C H 0.7380 0.1338 0.2912 0.100 Uiso 1 1 calc R . .
C37 C 0.3175(7) 0.0250(3) 0.4747(6) 0.040(2) Uani 1 1 d . . .
H37 H 0.3935 0.0081 0.4968 0.048 Uiso 1 1 calc R . .
C38 C 0.2209(8) -0.0041(2) 0.4249(6) 0.046(2) Uani 1 1 d . . .
H38A H 0.1969 -0.0267 0.4694 0.069 Uiso 1 1 calc R . .
H38B H 0.2608 -0.0160 0.3667 0.069 Uiso 1 1 calc R . .
H38C H 0.1432 0.0117 0.4068 0.069 Uiso 1 1 calc R . .
C39 C 0.2542(7) 0.0449(2) 0.5628(7) 0.049(2) Uani 1 1 d . . .
H39A H 0.1780 0.0609 0.5423 0.073 Uiso 1 1 calc R . .
H39B H 0.3164 0.0636 0.5945 0.073 Uiso 1 1 calc R . .
H39C H 0.2275 0.0230 0.6082 0.073 Uiso 1 1 calc R . .
C40 C 0.8967(13) 0.2114(5) 0.2237(12) 0.120(5) Uani 1 1 d . . .
H40A H 0.8730 0.2000 0.1594 0.144 Uiso 1 1 calc R . .
H40B H 0.8241 0.2063 0.2692 0.144 Uiso 1 1 calc R . .
C41 C 1.0181(10) 0.1915(3) 0.2599(8) 0.075(4) Uani 1 1 d . . .
H41A H 0.9988 0.1667 0.3001 0.090 Uiso 1 1 calc R . .
H41B H 1.0755 0.1832 0.2057 0.090 Uiso 1 1 calc R . .
C42 C 1.0267(17) 0.2632(4) 0.2721(13) 0.136(7) Uani 1 1 d . . .
H42A H 1.0016 0.2837 0.3224 0.163 Uiso 1 1 calc R . .
H42B H 1.0950 0.2759 0.2313 0.163 Uiso 1 1 calc R . .
C43 C 1.0773(14) 0.2253(4) 0.3186(10) 0.132(6) Uani 1 1 d . . .
H43A H 1.0497 0.2236 0.3871 0.159 Uiso 1 1 calc R . .
H43B H 1.1732 0.2243 0.3153 0.159 Uiso 1 1 calc R . .
C44 C 0.6811(11) 0.8298(4) 0.5167(9) 0.094(4) Uani 1 1 d . . .
H44A H 0.6087 0.8455 0.4866 0.113 Uiso 1 1 calc R . .
H44B H 0.6796 0.8349 0.5874 0.113 Uiso 1 1 calc R . .
C45 C 0.6678(14) 0.7839(4) 0.4959(9) 0.091(4) Uani 1 1 d . . .
H45A H 0.6093 0.7700 0.5428 0.110 Uiso 1 1 calc R . .
H45B H 0.6362 0.7787 0.4292 0.110 Uiso 1 1 calc R . .
C46 C 0.8061(12) 0.7701(4) 0.5084(9) 0.086(4) Uani 1 1 d . . .
H46A H 0.8265 0.7648 0.5774 0.104 Uiso 1 1 calc R . .
H46B H 0.8245 0.7446 0.4704 0.104 Uiso 1 1 calc R . .
C47 C 0.8802(12) 0.8065(5) 0.4705(10) 0.102(4) Uani 1 1 d . . .
H47A H 0.9603 0.8107 0.5089 0.122 Uiso 1 1 calc R . .
H47B H 0.9050 0.8017 0.4022 0.122 Uiso 1 1 calc R . .
Cl1 Cl 0.93500(19) 0.07535(7) 0.43100(15) 0.0428(6) Uani 1 1 d . . .
Cl2 Cl 0.60017(19) 0.06341(8) 0.67642(15) 0.0451(7) Uani 1 1 d . . .
N1 N 0.8393(6) 0.0073(2) 0.5936(5) 0.0292(18) Uani 1 1 d . . .
N2 N 0.9611(6) 0.0374(2) 0.7126(5) 0.0309(18) Uani 1 1 d . . .
N3 N 0.9665(6) 0.1027(2) 0.7455(5) 0.0334(18) Uani 1 1 d . . .
N4 N 0.7068(6) -0.0150(2) 0.4737(5) 0.0325(18) Uani 1 1 d . . .
N5 N 0.5750(6) 0.0231(2) 0.3933(5) 0.0346(19) Uani 1 1 d . . .
O1 O 0.7111(5) 0.12927(17) 0.5258(4) 0.0437(18) Uani 1 1 d . . .
O2 O 0.9232(12) 0.2538(4) 0.2172(10) 0.175(5) Uani 1 1 d . . .
O3 O 0.7986(11) 0.8425(3) 0.4778(6) 0.122(4) Uani 1 1 d . . .
V1 V 0.77477(12) 0.06722(4) 0.56000(12) 0.0310(4) Uani 1 1 d . . .

loop_
_atom_site_aniso_label
_atom_site_aniso_U_11
_atom_site_aniso_U_22
_atom_site_aniso_U_33
_atom_site_aniso_U_23
_atom_site_aniso_U_13
_atom_site_aniso_U_12
C1 0.041(6) 0.052(7) 0.040(6) 0.009(5) -0.007(5) -0.008(5)
C2 0.075(8) 0.047(8) 0.125(10) 0.019(7) 0.005(8) 0.021(7)
C3 0.058(7) 0.044(8) 0.183(15) -0.001(8) 0.008(9) 0.017(6)
C4 0.033(5) 0.050(7) 0.063(7) -0.006(5) 0.003(5) 0.008(4)
C5 0.022(5) 0.052(7) 0.030(6) 0.000(6) 0.003(5) -0.002(5)
C6 0.033(5) 0.025(6) 0.031(5) -0.004(5) 0.008(5) -0.013(4)
C7 0.030(5) 0.048(7) 0.034(6) -0.004(5) -0.010(5) -0.003(5)
C8 0.024(5) 0.061(8) 0.029(6) 0.008(5) -0.003(5) 0.000(5)
C9 0.033(6) 0.036(7) 0.043(6) 0.004(5) -0.009(5) -0.004(5)
C10 0.042(6) 0.046(7) 0.033(6) 0.002(5) -0.001(5) -0.003(5)
C11 0.058(7) 0.041(7) 0.040(6) -0.001(5) 0.003(5) -0.013(5)
C12 0.069(8) 0.040(7) 0.057(7) -0.006(6) -0.001(6) 0.000(6)
C13 0.051(7) 0.075(10) 0.047(7) -0.017(7) 0.002(6) -0.001(6)
C14 0.040(6) 0.048(8) 0.036(6) 0.002(5) -0.011(5) 0.005(5)
C15 0.044(6) 0.057(7) 0.041(6) -0.009(5) 0.016(5) -0.009(5)
C16 0.065(7) 0.092(9) 0.062(8) 0.018(6) -0.003(6) 0.000(6)
C17 0.054(7) 0.114(10) 0.057(7) -0.023(7) 0.018(6) -0.001(7)
C18 0.039(6) 0.061(7) 0.058(7) -0.004(6) -0.005(6) -0.011(5)
C19 0.046(6) 0.104(10) 0.076(8) 0.008(7) 0.013(7) -0.006(6)
C20 0.065(7) 0.090(8) 0.058(7) 0.004(8) 0.013(7) 0.003(6)
C21 0.029(5) 0.043(7) 0.043(6) 0.006(5) -0.003(5) 0.004(5)
C22 0.034(5) 0.025(6) 0.057(6) 0.015(5) -0.003(5) 0.011(5)
C23 0.025(4) 0.037(6) 0.057(6) -0.014(6) -0.003(6) -0.007(4)
C24 0.023(5) 0.051(7) 0.024(6) -0.002(6) 0.013(5) -0.007(5)
C25 0.018(5) 0.043(7) 0.029(5) 0.003(5) 0.001(4) 0.002(4)
C26 0.029(5) 0.052(7) 0.046(6) -0.024(6) -0.005(5) -0.002(5)
C27 0.035(5) 0.038(6) 0.049(6) -0.009(6) -0.002(5) 0.006(5)
C28 0.037(6) 0.042(7) 0.025(5) -0.008(5) -0.015(5) -0.002(5)
C29 0.022(5) 0.046(7) 0.041(6) -0.008(5) -0.004(5) -0.002(4)
C30 0.031(5) 0.052(7) 0.057(7) -0.001(6) 0.004(5) 0.014(5)
C31 0.024(5) 0.072(8) 0.048(6) 0.015(6) -0.002(5) 0.012(5)
C32 0.043(6) 0.057(7) 0.037(6) 0.010(5) -0.004(5) 0.005(6)
C33 0.031(6) 0.058(7) 0.039(6) -0.008(6) -0.011(5) 0.009(5)
C34 0.035(6) 0.070(8) 0.041(6) 0.013(6) 0.014(5) 0.000(5)
C35 0.101(9) 0.070(9) 0.065(8) -0.019(7) 0.027(7) 0.004(7)
C36 0.034(6) 0.114(10) 0.053(7) 0.000(7) 0.007(6) 0.018(7)
C37 0.024(5) 0.045(6) 0.051(6) -0.001(5) -0.001(5) 0.010(4)
C38 0.041(5) 0.049(6) 0.048(6) 0.000(5) 0.012(5) -0.005(5)
C39 0.027(5) 0.066(6) 0.054(5) -0.008(7) 0.000(6) 0.001(4)
C40 0.105(12) 0.073(11) 0.181(16) 0.011(10) 0.012(11) -0.015(9)
C41 0.050(7) 0.070(9) 0.104(10) 0.005(8) -0.011(7) 0.003(7)
C42 0.170(17) 0.054(10) 0.183(17) -0.009(11) -0.084(14) 0.007(11)
C43 0.169(15) 0.071(11) 0.157(14) -0.034(10) -0.104(13) -0.001(10)
C44 0.072(9) 0.111(12) 0.100(10) -0.051(9) -0.010(8) 0.022(8)
C45 0.112(12) 0.083(11) 0.079(9) -0.007(8) -0.011(8) -0.008(9)
C46 0.105(12) 0.080(10) 0.074(9) 0.002(7) -0.015(9) -0.018(9)
C47 0.089(10) 0.108(12) 0.107(11) -0.022(9) 0.036(8) 0.002(10)
Cl1 0.0293(12) 0.0638(18) 0.0354(13) 0.0001(14) 0.0049(12) 0.0026(11)
Cl2 0.0367(12) 0.0621(17) 0.0364(15) 0.0073(14) 0.0057(11) -0.0040(12)
N1 0.023(4) 0.037(5) 0.028(5) 0.002(4) 0.000(4) 0.002(3)
N2 0.022(4) 0.039(5) 0.032(5) 0.005(4) -0.004(4) -0.006(4)
N3 0.025(4) 0.040(5) 0.035(5) 0.006(4) 0.004(4) -0.002(4)
N4 0.023(4) 0.047(6) 0.028(4) -0.011(4) -0.006(4) -0.009(4)
N5 0.025(4) 0.049(6) 0.030(5) 0.001(4) 0.007(4) 0.010(4)
O1 0.027(3) 0.037(4) 0.067(5) 0.016(3) 0.006(3) 0.006(3)
O2 0.158(10) 0.115(10) 0.252(16) 0.039(10) -0.085(10) 0.000(8)
O3 0.154(10) 0.080(7) 0.133(8) -0.032(6) 0.077(7) -0.033(7)
V1 0.0234(7) 0.0398(9) 0.0299(8) -0.0004(9) 0.0016(8) 0.0001(7)

loop_
_atom_type_symbol
_atom_type_description
_atom_type_scat_dispersion_real
_atom_type_scat_dispersion_imag
_atom_type_scat_source
C C 0.0033 0.0016 'International Tables Vol C Tables 4.2.6.8 and 6.1.1.4'
H H 0.0000 0.0000 'International Tables Vol C Tables 4.2.6.8 and 6.1.1.4'
Cl Cl 0.1484 0.1585 'International Tables Vol C Tables 4.2.6.8 and 6.1.1.4'
N N 0.0061 0.0033 'International Tables Vol C Tables 4.2.6.8 and 6.1.1.4'
O O 0.0106 0.0060 'International Tables Vol C Tables 4.2.6.8 and 6.1.1.4'
V V 0.3005 0.5294 'International Tables Vol C Tables 4.2.6.8 and 6.1.1.4'

loop_
_geom_angle_atom_site_label_1
_geom_angle_atom_site_label_2
_geom_angle_atom_site_label_3
_geom_angle
_geom_angle_site_symmetry_1
_geom_angle_site_symmetry_3
_geom_angle_publ_flag
O1 C1 C2 107.5(7) . . ?
O1 C1 H1A 110.2 . . ?
C2 C1 H1A 110.2 . . ?
O1 C1 H1B 110.2 . . ?
C2 C1 H1B 110.2 . . ?
H1A C1 H1B 108.5 . . ?
C1 C2 C3 106.5(8) . . ?
C1 C2 H2A 110.4 . . ?
C3 C2 H2A 110.4 . . ?
C1 C2 H2B 110.4 . . ?
C3 C2 H2B 110.4 . . ?
H2A C2 H2B 108.6 . . ?
C4 C3 C2 105.6(8) . . ?
C4 C3 H3A 110.6 . . ?
C2 C3 H3A 110.6 . . ?
C4 C3 H3B 110.6 . . ?
C2 C3 H3B 110.6 . . ?
H3A C3 H3B 108.7 . . ?
O1 C4 C3 107.2(7) . . ?
O1 C4 H4A 110.3 . . ?
C3 C4 H4A 110.3 . . ?
O1 C4 H4B 110.3 . . ?
C3 C4 H4B 110.3 . . ?
H4A C4 H4B 108.5 . . ?
N1 C5 N2 113.4(8) . . ?
N1 C5 C21 121.2(8) . . ?
N2 C5 C21 125.3(8) . . ?
N3 C6 N2 101.8(7) . . ?
N3 C6 V1 147.3(7) . . ?
N2 C6 V1 110.6(5) . . ?
C8 C7 N3 107.0(8) . . ?
C8 C7 H7 126.5 . . ?
N3 C7 H7 126.5 . . ?
C7 C8 N2 107.4(8) . . ?
C7 C8 H8 126.3 . . ?
N2 C8 H8 126.3 . . ?
C10 C9 C14 122.4(9) . . ?
C10 C9 N3 118.1(9) . . ?
C14 C9 N3 119.5(8) . . ?
C9 C10 C11 118.3(9) . . ?
C9 C10 C18 123.0(9) . . ?
C11 C10 C18 118.6(8) . . ?
C12 C11 C10 120.4(9) . . ?
C12 C11 H11 119.8 . . ?
C10 C11 H11 119.8 . . ?
C11 C12 C13 119.4(9) . . ?
C11 C12 H12 120.3 . . ?
C13 C12 H12 120.3 . . ?
C14 C13 C12 120.3(9) . . ?
C14 C13 H13 119.9 . . ?
C12 C13 H13 119.9 . . ?
C13 C14 C9 119.3(9) . . ?
C13 C14 C15 120.3(9) . . ?
C9 C14 C15 120.4(9) . . ?
C16 C15 C14 109.1(7) . . ?
C16 C15 C17 110.0(8) . . ?
C14 C15 C17 113.7(8) . . ?
C16 C15 H15 108.0 . . ?
C14 C15 H15 108.0 . . ?
C17 C15 H15 108.0 . . ?
C15 C16 H16A 109.5 . . ?
C15 C16 H16B 109.5 . . ?
H16A C16 H16B 109.5 . . ?
C15 C16 H16C 109.5 . . ?
H16A C16 H16C 109.5 . . ?
H16B C16 H16C 109.5 . . ?
C15 C17 H17A 109.5 . . ?
C15 C17 H17B 109.5 . . ?
H17A C17 H17B 109.5 . . ?
C15 C17 H17C 109.5 . . ?
H17A C17 H17C 109.5 . . ?
H17B C17 H17C 109.5 . . ?
C20 C18 C10 113.4(8) . . ?
C20 C18 C19 111.1(8) . . ?
C10 C18 C19 110.0(8) . . ?
C20 C18 H18 107.4 . . ?
C10 C18 H18 107.4 . . ?
C19 C18 H18 107.4 . . ?
C18 C19 H19A 109.5 . . ?
C18 C19 H19B 109.5 . . ?
H19A C19 H19B 109.5 . . ?
C18 C19 H19C 109.5 . . ?
H19A C19 H19C 109.5 . . ?
H19B C19 H19C 109.5 . . ?
C18 C20 H20A 109.5 . . ?
C18 C20 H20B 109.5 . . ?
H20A C20 H20B 109.5 . . ?
C18 C20 H20C 109.5 . . ?
H20A C20 H20C 109.5 . . ?
H20B C20 H20C 109.5 . . ?
C22 C21 C5 118.2(8) . . ?
C22 C21 H21 120.9 . . ?
C5 C21 H21 120.9 . . ?
C21 C22 C23 122.0(8) . . ?
C21 C22 H22 119.0 . . ?
C23 C22 H22 119.0 . . ?
C24 C23 C22 116.0(8) . . ?
C24 C23 H23 122.0 . . ?
C22 C23 H23 122.0 . . ?
N1 C24 C23 124.7(8) . . ?
N1 C24 N4 110.4(8) . . ?
C23 C24 N4 124.9(8) . . ?
N4 C25 N5 101.5(7) . . ?
N4 C25 V1 112.3(6) . . ?
N5 C25 V1 146.1(7) . . ?
C27 C26 N5 108.3(8) . . ?
C27 C26 H26 125.9 . . ?
N5 C26 H26 125.9 . . ?
C26 C27 N4 105.1(8) . . ?
C26 C27 H27 127.5 . . ?
N4 C27 H27 127.5 . . ?
C29 C28 C33 120.8(8) . . ?
C29 C28 N5 120.3(8) . . ?
C33 C28 N5 118.8(8) . . ?
C30 C29 C28 118.5(8) . . ?
C30 C29 C37 120.9(8) . . ?
C28 C29 C37 120.6(8) . . ?
C31 C30 C29 120.8(8) . . ?
C31 C30 H30 119.6 . . ?
C29 C30 H30 119.6 . . ?
C32 C31 C30 120.7(9) . . ?
C32 C31 H31 119.7 . . ?
C30 C31 H31 119.7 . . ?
C31 C32 C33 121.0(9) . . ?
C31 C32 H32 119.5 . . ?
C33 C32 H32 119.5 . . ?
C32 C33 C28 118.1(8) . . ?
C32 C33 C34 120.9(9) . . ?
C28 C33 C34 120.8(8) . . ?
C36 C34 C33 112.5(8) . . ?
C36 C34 C35 109.4(8) . . ?
C33 C34 C35 109.7(8) . . ?
C36 C34 H34 108.4 . . ?
C33 C34 H34 108.4 . . ?
C35 C34 H34 108.4 . . ?
C34 C35 H35A 109.5 . . ?
C34 C35 H35B 109.5 . . ?
H35A C35 H35B 109.5 . . ?
C34 C35 H35C 109.5 . . ?
H35A C35 H35C 109.5 . . ?
H35B C35 H35C 109.5 . . ?
C34 C36 H36A 109.5 . . ?
C34 C36 H36B 109.5 . . ?
H36A C36 H36B 109.5 . . ?
C34 C36 H36C 109.5 . . ?
H36A C36 H36C 109.5 . . ?
H36B C36 H36C 109.5 . . ?
C39 C37 C29 111.8(7) . . ?
C39 C37 C38 109.7(6) . . ?
C29 C37 C38 109.7(7) . . ?
C39 C37 H37 108.6 . . ?
C29 C37 H37 108.6 . . ?
C38 C37 H37 108.6 . . ?
C37 C38 H38A 109.5 . . ?
C37 C38 H38B 109.5 . . ?
H38A C38 H38B 109.5 . . ?
C37 C38 H38C 109.5 . . ?
H38A C38 H38C 109.5 . . ?
H38B C38 H38C 109.5 . . ?
C37 C39 H39A 109.5 . . ?
C37 C39 H39B 109.5 . . ?
H39A C39 H39B 109.5 . . ?
C37 C39 H39C 109.5 . . ?
H39A C39 H39C 109.5 . . ?
H39B C39 H39C 109.5 . . ?
O2 C40 C41 105.9(11) . . ?
O2 C40 H40A 110.5 . . ?
C41 C40 H40A 110.5 . . ?
O2 C40 H40B 110.5 . . ?
C41 C40 H40B 110.5 . . ?
H40A C40 H40B 108.7 . . ?
C43 C41 C40 102.5(10) . . ?
C43 C41 H41A 111.3 . . ?
C40 C41 H41A 111.3 . . ?
C43 C41 H41B 111.3 . . ?
C40 C41 H41B 111.3 . . ?
H41A C41 H41B 109.2 . . ?
O2 C42 C43 110.2(12) . . ?
O2 C42 H42A 109.6 . . ?
C43 C42 H42A 109.6 . . ?
O2 C42 H42B 109.6 . . ?
C43 C42 H42B 109.6 . . ?
H42A C42 H42B 108.1 . . ?
C42 C43 C41 102.6(10) . . ?
C42 C43 H43A 111.2 . . ?
C41 C43 H43A 111.2 . . ?
C42 C43 H43B 111.2 . . ?
C41 C43 H43B 111.2 . . ?
H43A C43 H43B 109.2 . . ?
O3 C44 C45 106.9(10) . . ?
O3 C44 H44A 110.3 . . ?
C45 C44 H44A 110.3 . . ?
O3 C44 H44B 110.3 . . ?
C45 C44 H44B 110.3 . . ?
H44A C44 H44B 108.6 . . ?
C46 C45 C44 100.3(10) . . ?
C46 C45 H45A 111.7 . . ?
C44 C45 H45A 111.7 . . ?
C46 C45 H45B 111.7 . . ?
C44 C45 H45B 111.7 . . ?
H45A C45 H45B 109.5 . . ?
C47 C46 C45 102.5(10) . . ?
C47 C46 H46A 111.3 . . ?
C45 C46 H46A 111.3 . . ?
C47 C46 H46B 111.3 . . ?
C45 C46 H46B 111.3 . . ?
H46A C46 H46B 109.2 . . ?
O3 C47 C46 107.7(10) . . ?
O3 C47 H47A 110.2 . . ?
C46 C47 H47A 110.2 . . ?
O3 C47 H47B 110.2 . . ?
C46 C47 H47B 110.2 . . ?
H47A C47 H47B 108.5 . . ?
C24 N1 C5 117.8(8) . . ?
C24 N1 V1 121.9(6) . . ?
C5 N1 V1 120.2(6) . . ?
C5 N2 C8 127.8(8) . . ?
C5 N2 C6 120.5(7) . . ?
C8 N2 C6 111.5(7) . . ?
C6 N3 C7 112.3(7) . . ?
C6 N3 C9 125.4(8) . . ?
C7 N3 C9 122.2(8) . . ?
C25 N4 C27 114.2(7) . . ?
C25 N4 C24 120.4(7) . . ?
C27 N4 C24 125.2(8) . . ?
C25 N5 C26 111.0(7) . . ?
C25 N5 C28 125.2(7) . . ?
C26 N5 C28 123.1(7) . . ?
C1 O1 C4 108.2(6) . . ?
C1 O1 V1 124.6(4) . . ?
C4 O1 V1 127.2(5) . . ?
C42 O2 C40 109.7(12) . . ?
C44 O3 C47 107.8(9) . . ?
N1 V1 O1 179.2(3) . . ?
N1 V1 C25 74.7(3) . . ?
O1 V1 C25 106.0(3) . . ?
N1 V1 C6 75.2(3) . . ?
O1 V1 C6 104.2(3) . . ?
C25 V1 C6 149.6(3) . . ?
N1 V1 Cl2 92.47(17) . . ?
O1 V1 Cl2 88.00(16) . . ?
C25 V1 Cl2 89.2(2) . . ?
C6 V1 Cl2 88.9(2) . . ?
N1 V1 Cl1 92.56(17) . . ?
O1 V1 Cl1 87.02(16) . . ?
C25 V1 Cl1 88.6(2) . . ?
C6 V1 Cl1 96.0(2) . . ?
Cl2 V1 Cl1 173.73(10) . . ?

loop_
_geom_bond_atom_site_label_1
_geom_bond_atom_site_label_2
_geom_bond_distance
_geom_bond_site_symmetry_2
_geom_bond_publ_flag
C1 O1 1.434(8) . ?
C1 C2 1.478(11) . ?
C1 H1A 0.9900 . ?
C1 H1B 0.9900 . ?
C2 C3 1.478(12) . ?
C2 H2A 0.9900 . ?
C2 H2B 0.9900 . ?
C3 C4 1.459(11) . ?
C3 H3A 0.9900 . ?
C3 H3B 0.9900 . ?
C4 O1 1.441(8) . ?
C4 H4A 0.9900 . ?
C4 H4B 0.9900 . ?
C5 N1 1.363(9) . ?
C5 N2 1.365(10) . ?
C5 C21 1.388(10) . ?
C6 N3 1.354(9) . ?
C6 N2 1.405(9) . ?
C6 V1 2.209(9) . ?
C7 C8 1.316(11) . ?
C7 N3 1.409(10) . ?
C7 H7 0.9500 . ?
C8 N2 1.387(9) . ?
C8 H8 0.9500 . ?
C9 C10 1.366(11) . ?
C9 C14 1.377(11) . ?
C9 N3 1.420(10) . ?
C10 C11 1.401(11) . ?
C10 C18 1.533(12) . ?
C11 C12 1.378(12) . ?
C11 H11 0.9500 . ?
C12 C13 1.405(12) . ?
C12 H12 0.9500 . ?
C13 C14 1.364(12) . ?
C13 H13 0.9500 . ?
C14 C15 1.533(12) . ?
C15 C16 1.517(12) . ?
C15 C17 1.544(12) . ?
C15 H15 1.0000 . ?
C16 H16A 0.9800 . ?
C16 H16B 0.9800 . ?
C16 H16C 0.9800 . ?
C17 H17A 0.9800 . ?
C17 H17B 0.9800 . ?
C17 H17C 0.9800 . ?
C18 C20 1.514(12) . ?
C18 C19 1.537(12) . ?
C18 H18 1.0000 . ?
C19 H19A 0.9800 . ?
C19 H19B 0.9800 . ?
C19 H19C 0.9800 . ?
C20 H20A 0.9800 . ?
C20 H20B 0.9800 . ?
C20 H20C 0.9800 . ?
C21 C22 1.377(11) . ?
C21 H21 0.9500 . ?
C22 C23 1.380(11) . ?
C22 H22 0.9500 . ?
C23 C24 1.369(11) . ?
C23 H23 0.9500 . ?
C24 N1 1.348(9) . ?
C24 N4 1.405(9) . ?
C25 N4 1.378(10) . ?
C25 N5 1.381(9) . ?
C25 V1 2.162(9) . ?
C26 C27 1.336(11) . ?
C26 N5 1.406(10) . ?
C26 H26 0.9500 . ?
C27 N4 1.384(9) . ?
C27 H27 0.9500 . ?
C28 C29 1.392(11) . ?
C28 C33 1.409(11) . ?
C28 N5 1.414(10) . ?
C29 C30 1.378(11) . ?
C29 C37 1.525(11) . ?
C30 C31 1.376(11) . ?
C30 H30 0.9500 . ?
C31 C32 1.356(11) . ?
C31 H31 0.9500 . ?
C32 C33 1.383(11) . ?
C32 H32 0.9500 . ?
C33 C34 1.498(11) . ?
C34 C36 1.496(12) . ?
C34 C35 1.533(12) . ?
C34 H34 1.0000 . ?
C35 H35A 0.9800 . ?
C35 H35B 0.9800 . ?
C35 H35C 0.9800 . ?
C36 H36A 0.9800 . ?
C36 H36B 0.9800 . ?
C36 H36C 0.9800 . ?
C37 C39 1.520(11) . ?
C37 C38 1.527(10) . ?
C37 H37 1.0000 . ?
C38 H38A 0.9800 . ?
C38 H38B 0.9800 . ?
C38 H38C 0.9800 . ?
C39 H39A 0.9800 . ?
C39 H39B 0.9800 . ?
C39 H39C 0.9800 . ?
C40 O2 1.390(13) . ?
C40 C41 1.490(14) . ?
C40 H40A 0.9900 . ?
C40 H40B 0.9900 . ?
C41 C43 1.483(14) . ?
C41 H41A 0.9900 . ?
C41 H41B 0.9900 . ?
C42 O2 1.343(15) . ?
C42 C43 1.467(15) . ?
C42 H42A 0.9900 . ?
C42 H42B 0.9900 . ?
C43 H43A 0.9900 . ?
C43 H43B 0.9900 . ?
C44 O3 1.386(12) . ?
C44 C45 1.504(13) . ?
C44 H44A 0.9900 . ?
C44 H44B 0.9900 . ?
C45 C46 1.502(14) . ?
C45 H45A 0.9900 . ?
C45 H45B 0.9900 . ?
C46 C47 1.489(14) . ?
C46 H46A 0.9900 . ?
C46 H46B 0.9900 . ?
C47 O3 1.428(13) . ?
C47 H47A 0.9900 . ?
C47 H47B 0.9900 . ?
Cl1 V1 2.443(3) . ?
Cl2 V1 2.416(3) . ?
N1 V1 2.084(7) . ?
O1 V1 2.145(5) . ?

loop_
_geom_torsion_atom_site_label_1
_geom_torsion_atom_site_label_2
_geom_torsion_atom_site_label_3
_geom_torsion_atom_site_label_4
_geom_torsion
_geom_torsion_site_symmetry_1
_geom_torsion_site_symmetry_2
_geom_torsion_site_symmetry_3
_geom_torsion_site_symmetry_4
_geom_torsion_publ_flag
O1 C1 C2 C3 5.1(12) . . . . ?
C1 C2 C3 C4 -17.0(13) . . . . ?
C2 C3 C4 O1 22.8(12) . . . . ?
N3 C7 C8 N2 -0.5(9) . . . . ?
C14 C9 C10 C11 1.7(13) . . . . ?
N3 C9 C10 C11 -178.7(7) . . . . ?
C14 C9 C10 C18 179.6(8) . . . . ?
N3 C9 C10 C18 -0.8(13) . . . . ?
C9 C10 C11 C12 -0.8(13) . . . . ?
C18 C10 C11 C12 -178.8(8) . . . . ?
C10 C11 C12 C13 -0.5(14) . . . . ?
C11 C12 C13 C14 1.0(15) . . . . ?
C12 C13 C14 C9 -0.2(14) . . . . ?
C12 C13 C14 C15 177.2(8) . . . . ?
C10 C9 C14 C13 -1.2(14) . . . . ?
N3 C9 C14 C13 179.2(8) . . . . ?
C10 C9 C14 C15 -178.6(8) . . . . ?
N3 C9 C14 C15 1.8(12) . . . . ?
C13 C14 C15 C16 -84.2(10) . . . . ?
C9 C14 C15 C16 93.2(10) . . . . ?
C13 C14 C15 C17 39.0(12) . . . . ?
C9 C14 C15 C17 -143.6(8) . . . . ?
C9 C10 C18 C20 137.4(9) . . . . ?
C11 C10 C18 C20 -44.7(11) . . . . ?
C9 C10 C18 C19 -97.5(10) . . . . ?
C11 C10 C18 C19 80.4(10) . . . . ?
N1 C5 C21 C22 -0.9(11) . . . . ?
N2 C5 C21 C22 -179.0(7) . . . . ?
C5 C21 C22 C23 0.1(11) . . . . ?
C21 C22 C23 C24 0.0(11) . . . . ?
C22 C23 C24 N1 0.7(11) . . . . ?
C22 C23 C24 N4 -177.9(6) . . . . ?
N5 C26 C27 N4 1.2(9) . . . . ?
C33 C28 C29 C30 -2.1(12) . . . . ?
N5 C28 C29 C30 -179.5(7) . . . . ?
C33 C28 C29 C37 176.7(7) . . . . ?
N5 C28 C29 C37 -0.8(12) . . . . ?
C28 C29 C30 C31 1.0(12) . . . . ?
C37 C29 C30 C31 -177.8(8) . . . . ?
C29 C30 C31 C32 -0.3(14) . . . . ?
C30 C31 C32 C33 0.7(14) . . . . ?
C31 C32 C33 C28 -1.8(13) . . . . ?
C31 C32 C33 C34 172.6(9) . . . . ?
C29 C28 C33 C32 2.5(12) . . . . ?
N5 C28 C33 C32 179.9(7) . . . . ?
C29 C28 C33 C34 -171.9(8) . . . . ?
N5 C28 C33 C34 5.6(12) . . . . ?
C32 C33 C34 C36 44.7(12) . . . . ?
C28 C33 C34 C36 -141.0(8) . . . . ?
C32 C33 C34 C35 -77.3(11) . . . . ?
C28 C33 C34 C35 96.9(10) . . . . ?
C30 C29 C37 C39 -49.6(10) . . . . ?
C28 C29 C37 C39 131.6(8) . . . . ?
C30 C29 C37 C38 72.2(10) . . . . ?
C28 C29 C37 C38 -106.5(8) . . . . ?
O2 C40 C41 C43 29.2(16) . . . . ?
O2 C42 C43 C41 17.6(19) . . . . ?
C40 C41 C43 C42 -27.5(16) . . . . ?
O3 C44 C45 C46 37.0(13) . . . . ?
C44 C45 C46 C47 -35.3(12) . . . . ?
C45 C46 C47 O3 23.5(14) . . . . ?
C23 C24 N1 C5 -1.5(10) . . . . ?
N4 C24 N1 C5 177.3(6) . . . . ?
C23 C24 N1 V1 -178.7(6) . . . . ?
N4 C24 N1 V1 0.1(8) . . . . ?
N2 C5 N1 C24 179.9(6) . . . . ?
C21 C5 N1 C24 1.6(10) . . . . ?
N2 C5 N1 V1 -2.9(8) . . . . ?
C21 C5 N1 V1 178.8(6) . . . . ?
N1 C5 N2 C8 175.8(6) . . . . ?
C21 C5 N2 C8 -6.0(12) . . . . ?
N1 C5 N2 C6 1.4(9) . . . . ?
C21 C5 N2 C6 179.6(7) . . . . ?
C7 C8 N2 C5 -175.3(7) . . . . ?
C7 C8 N2 C6 -0.5(9) . . . . ?
N3 C6 N2 C5 176.5(6) . . . . ?
V1 C6 N2 C5 0.5(8) . . . . ?
N3 C6 N2 C8 1.2(8) . . . . ?
V1 C6 N2 C8 -174.7(5) . . . . ?
N2 C6 N3 C7 -1.5(8) . . . . ?
V1 C6 N3 C7 171.5(8) . . . . ?
N2 C6 N3 C9 176.2(7) . . . . ?
V1 C6 N3 C9 -10.8(15) . . . . ?
C8 C7 N3 C6 1.3(9) . . . . ?
C8 C7 N3 C9 -176.5(7) . . . . ?
C10 C9 N3 C6 -93.8(10) . . . . ?
C14 C9 N3 C6 85.8(10) . . . . ?
C10 C9 N3 C7 83.7(10) . . . . ?
C14 C9 N3 C7 -96.7(9) . . . . ?
N5 C25 N4 C27 0.0(8) . . . . ?
V1 C25 N4 C27 -176.5(5) . . . . ?
N5 C25 N4 C24 -175.9(6) . . . . ?
V1 C25 N4 C24 7.6(8) . . . . ?
C26 C27 N4 C25 -0.8(9) . . . . ?
C26 C27 N4 C24 174.9(7) . . . . ?
N1 C24 N4 C25 -5.3(9) . . . . ?
C23 C24 N4 C25 173.5(7) . . . . ?
N1 C24 N4 C27 179.3(7) . . . . ?
C23 C24 N4 C27 -2.0(12) . . . . ?
N4 C25 N5 C26 0.8(8) . . . . ?
V1 C25 N5 C26 174.9(7) . . . . ?
N4 C25 N5 C28 171.1(7) . . . . ?
V1 C25 N5 C28 -14.7(13) . . . . ?
C27 C26 N5 C25 -1.3(9) . . . . ?
C27 C26 N5 C28 -171.9(8) . . . . ?
C29 C28 N5 C25 -95.2(9) . . . . ?
C33 C28 N5 C25 87.3(9) . . . . ?
C29 C28 N5 C26 74.0(10) . . . . ?
C33 C28 N5 C26 -103.5(9) . . . . ?
C2 C1 O1 C4 9.1(10) . . . . ?
C2 C1 O1 V1 -169.8(6) . . . . ?
C3 C4 O1 C1 -20.0(10) . . . . ?
C3 C4 O1 V1 158.8(7) . . . . ?
C43 C42 O2 C40 1(2) . . . . ?
C41 C40 O2 C42 -19.3(18) . . . . ?
C45 C44 O3 C47 -23.3(14) . . . . ?
C46 C47 O3 C44 -0.4(14) . . . . ?
C24 N1 V1 C25 2.9(5) . . . . ?
C5 N1 V1 C25 -174.2(5) . . . . ?
C24 N1 V1 C6 179.6(6) . . . . ?
C5 N1 V1 C6 2.4(5) . . . . ?
C24 N1 V1 Cl2 91.4(5) . . . . ?
C5 N1 V1 Cl2 -85.8(5) . . . . ?
C24 N1 V1 Cl1 -84.9(5) . . . . ?
C5 N1 V1 Cl1 98.0(5) . . . . ?
C1 O1 V1 C25 -130.6(6) . . . . ?
C4 O1 V1 C25 50.6(7) . . . . ?
C1 O1 V1 C6 52.4(6) . . . . ?
C4 O1 V1 C6 -126.3(6) . . . . ?
C1 O1 V1 Cl2 140.8(6) . . . . ?
C4 O1 V1 Cl2 -37.9(6) . . . . ?
C1 O1 V1 Cl1 -43.0(6) . . . . ?
C4 O1 V1 Cl1 138.3(6) . . . . ?
N4 C25 V1 N1 -5.2(5) . . . . ?
N5 C25 V1 N1 -179.0(9) . . . . ?
N4 C25 V1 O1 174.3(5) . . . . ?
N5 C25 V1 O1 0.5(9) . . . . ?
N4 C25 V1 C6 -11.7(9) . . . . ?
N5 C25 V1 C6 174.5(8) . . . . ?
N4 C25 V1 Cl2 -98.0(5) . . . . ?
N5 C25 V1 Cl2 88.2(9) . . . . ?
N4 C25 V1 Cl1 87.8(5) . . . . ?
N5 C25 V1 Cl1 -86.0(9) . . . . ?
N3 C6 V1 N1 -174.1(11) . . . . ?
N2 C6 V1 N1 -1.5(5) . . . . ?
N3 C6 V1 O1 6.4(11) . . . . ?
N2 C6 V1 O1 179.0(5) . . . . ?
N3 C6 V1 C25 -167.7(8) . . . . ?
N2 C6 V1 C25 4.9(9) . . . . ?
N3 C6 V1 Cl2 -81.3(10) . . . . ?
N2 C6 V1 Cl2 91.4(5) . . . . ?
N3 C6 V1 Cl1 94.8(10) . . . . ?
N2 C6 V1 Cl1 -92.5(5) . . . . ?
